data_2217233
loop_
_publ_author_name
'Aghabozorg, Hossein'
'Motyeian, Elham'
'Attar Gharamaleki, Jafar'
'Soleimannejad, Janet'
'Ghadermazi, Mohammad'
'Elizabeth Spey Sharon'

_publ_section_title
;Bis(guanidinium)
 bis(4-hydroxypyridine-2,6-dicarboxylato-\k^3^<i>O</i>^2^,<i>N</i>,<i>O</i>^6^)nickelate(II)
 dihydrate
;
_journal_coeditor_code OM2189
_journal_issue 1
_journal_name_full 'Acta Crystallographica Section E'
_journal_page_first m144
_journal_page_last m145
_journal_paper_doi 10.1107/S1600536807065026
_journal_volume 64
_journal_year 2008
_chemical_formula_iupac '(C H6 N3)2 [Ni (C7 H3 N O5)2], 2H2 O'
_chemical_formula_moiety '2(C H6 N3 +), C14 H6 N2 Ni O10 2-, 2(H2 O)'
_chemical_formula_sum 'C16 H22 N8 Ni O12'
_chemical_formula_weight 577.13
_chemical_name_systematic
;
Bis(guanidinium)
bis(4-hydroxypyridine-2,6-dicarboxylato-\k^3^O^2^,N,O^6^)nickelate(II)
dihydrate
;
_space_group_IT_number 2
_symmetry_cell_setting triclinic
_symmetry_space_group_name_Hall '-P 1'
_symmetry_space_group_name_H-M 'P -1'
_atom_sites_solution_hydrogens geom
_atom_sites_solution_primary direct
_atom_sites_solution_secondary difmap
_audit_creation_method SHELXL-97
_cell_angle_alpha 101.415(3)
_cell_angle_beta 103.099(3)
_cell_angle_gamma 91.938(3)
_cell_formula_units_Z 2
_cell_length_a 8.9253(6)
_cell_length_b 9.9060(6)
_cell_length_c 13.2186(9)
_cell_measurement_reflns_used 9699
_cell_measurement_temperature 150(2)
_cell_measurement_theta_max 36.26
_cell_measurement_theta_min 2.35
_cell_volume 1111.99(13)
_computing_cell_refinement 'SAINT (Bruker, 1998)'
_computing_data_collection 'SMART (Bruker, 1998)'
_computing_data_reduction 'SAINT (Bruker, 1998)'
_computing_molecular_graphics
;
SHELXTL (Bruker, 2005) and
Mercury (Version 1.4.2; Macrae <i>et al.</i>,  2006)
;
_computing_publication_material 'SHELXL97 (Sheldrick, 1997)'
_computing_structure_refinement 'SHELXL97 (Sheldrick, 1997)'
_computing_structure_solution 'SHELXS97 (Sheldrick, 1997)'
_diffrn_ambient_temperature 296(2)
_diffrn_detector_area_resol_mean 8.3
_diffrn_measured_fraction_theta_full 0.999
_diffrn_measured_fraction_theta_max 0.972
_diffrn_measurement_device_type 'Bruker SMART 1000'
_diffrn_measurement_method '\w scans'
_diffrn_radiation_monochromator graphite
_diffrn_radiation_source 'fine-focus sealed tube'
_diffrn_radiation_type MoK\a
_diffrn_radiation_wavelength 0.71073
_diffrn_reflns_av_R_equivalents 0.0194
_diffrn_reflns_av_sigmaI/netI 0.0151
_diffrn_reflns_limit_h_max 11
_diffrn_reflns_limit_h_min -14
_diffrn_reflns_limit_k_max 16
_diffrn_reflns_limit_k_min -16
_diffrn_reflns_limit_l_max 21
_diffrn_reflns_limit_l_min -21
_diffrn_reflns_number 46516
_diffrn_reflns_theta_full 25.00
_diffrn_reflns_theta_max 36.35
_diffrn_reflns_theta_min 1.62
_diffrn_standards_decay_% 0
_diffrn_standards_number 0
_exptl_absorpt_coefficient_mu 0.956
_exptl_absorpt_correction_T_max 0.8699
_exptl_absorpt_correction_T_min 0.6465
_exptl_absorpt_correction_type multi-scan
_exptl_absorpt_process_details '(SADABS; Bruker, 1998)'
_exptl_crystal_colour green
_exptl_crystal_density_diffrn 1.724
_exptl_crystal_density_method 'not measured'
_exptl_crystal_description block
_exptl_crystal_F_000 596
_exptl_crystal_size_max 0.50
_exptl_crystal_size_mid 0.32
_exptl_crystal_size_min 0.15
_refine_diff_density_max 0.560
_refine_diff_density_min -0.612
_refine_ls_extinction_method none
_refine_ls_goodness_of_fit_ref 1.056
_refine_ls_hydrogen_treatment constr
_refine_ls_matrix_type full
_refine_ls_number_parameters 334
_refine_ls_number_reflns 10497
_refine_ls_number_restraints 0
_refine_ls_restrained_S_all 1.056
_refine_ls_R_factor_all 0.0289
_refine_ls_R_factor_gt 0.0258
_refine_ls_shift/su_max 0.002
_refine_ls_shift/su_mean 0.000
_refine_ls_structure_factor_coef Fsqd
_refine_ls_weighting_details 'calc w=1/[\s^2^(Fo^2^)+(0.0430P)^2^+0.2702P] where P=(Fo^2^+2Fc^2^)/3'
_refine_ls_weighting_scheme calc
_refine_ls_wR_factor_gt 0.0737
_refine_ls_wR_factor_ref 0.0758
_reflns_number_gt 9650
_reflns_number_total 10497
_reflns_threshold_expression I>2\s(I)
_cod_data_source_file om2189.cif
_cod_data_source_block I
_cod_database_code 2217233
_cod_database_fobs_code 2217233

loop_
_symmetry_equiv_pos_as_xyz
'x, y, z'
'-x, -y, -z'

loop_
_atom_site_type_symbol
_atom_site_label
_atom_site_fract_x
_atom_site_fract_y
_atom_site_fract_z
_atom_site_U_iso_or_equiv
_atom_site_adp_type
_atom_site_calc_flag
_atom_site_refinement_flags
_atom_site_occupancy
Ni Ni1 0.173117(11) 0.423258(10) 0.259400(7) 0.01287(3) Uani d . 1
O O1 -0.00784(7) 0.27245(6) 0.24384(5) 0.01774(10) Uani d . 1
O O2 -0.16765(9) 0.11004(7) 0.12138(5) 0.02439(13) Uani d . 1
O O3 -0.02586(9) 0.20971(7) -0.21698(5) 0.02167(12) Uani d . 1
H H3C -0.0206 0.2745 -0.2554 0.026 Uiso d R 1
O O4 0.35691(8) 0.60277(7) 0.04763(5) 0.02381(12) Uani d . 1
O O5 0.31707(7) 0.56247(6) 0.20082(5) 0.01687(10) Uani d . 1
O O6 0.05225(7) 0.59263(6) 0.32052(4) 0.01635(10) Uani d . 1
O O7 0.02582(8) 0.72029(7) 0.47531(5) 0.02065(11) Uani d . 1
O O8 0.37838(8) 0.46857(7) 0.73456(5) 0.02054(11) Uani d . 1
H H8 0.4719 0.4367 0.7525 0.025 Uiso d R 1
O O9 0.51375(8) 0.19318(7) 0.39007(5) 0.02143(11) Uani d . 1
O O10 0.34554(7) 0.27853(6) 0.26981(5) 0.01768(10) Uani d . 1
O O11 0.32536(8) -0.04310(7) 0.73709(5) 0.02032(11) Uani d . 1
H H11A 0.3814 -0.1076 0.7089 0.024 Uiso d R 1
H H11B 0.2653 -0.0814 0.7719 0.024 Uiso d R 1
O O12 0.37899(13) 0.87354(12) 0.25296(8) 0.0491(3) Uani d . 1
H H12B 0.4704 0.9157 0.2539 0.059 Uiso d R 1
H H12A 0.3664 0.7820 0.2257 0.059 Uiso d R 1
N N1 0.09970(7) 0.36856(6) 0.10372(5) 0.01309(10) Uani d . 1
N N2 0.25270(7) 0.44832(6) 0.41390(5) 0.01274(10) Uani d . 1
N N3 0.50285(9) 0.28895(8) 0.10335(6) 0.02072(13) Uani d . 1
H H3A 0.5659 0.3475 0.0847 0.025 Uiso d R 1
H H3B 0.4860 0.3064 0.1691 0.025 Uiso d R 1
N N4 0.43549(11) 0.16824(9) -0.06920(7) 0.02808(17) Uani d . 1
H H4A 0.5014 0.2288 -0.0833 0.034 Uiso d R 1
H H4B 0.3907 0.0927 -0.1182 0.034 Uiso d R 1
N N5 0.32885(10) 0.09767(8) 0.05716(6) 0.02313(14) Uani d . 1
H H5A 0.3226 0.1189 0.1254 0.028 Uiso d R 1
H H5B 0.2719 0.0285 0.0071 0.028 Uiso d R 1
N N6 0.12908(10) 0.08178(8) 0.38427(6) 0.02258(13) Uani d . 1
H H6A 0.0636 0.1481 0.3920 0.027 Uiso d R 1
H H6B 0.1274 0.0351 0.3182 0.027 Uiso d R 1
N N7 0.29526(10) -0.06930(9) 0.45012(7) 0.02577(15) Uani d . 1
H H7A 0.3483 -0.1044 0.5041 0.031 Uiso d R 1
H H7B 0.3174 -0.0873 0.3859 0.031 Uiso d R 1
N N8 0.18342(10) 0.08088(8) 0.56283(6) 0.02222(13) Uani d . 1
H H8A 0.1141 0.1442 0.5680 0.027 Uiso d R 1
H H8B 0.2214 0.0388 0.6166 0.027 Uiso d R 1
C C1 -0.06666(9) 0.20926(8) 0.14912(6) 0.01563(12) Uani d . 1
C C2 -0.00601(8) 0.26094(7) 0.06391(6) 0.01391(11) Uani d . 1
C C3 -0.04990(9) 0.20506(8) -0.04397(6) 0.01656(12) Uani d . 1
H H3 -0.1226 0.1295 -0.0705 0.020 Uiso calc R 1
C C4 0.01756(9) 0.26469(8) -0.11267(6) 0.01546(12) Uani d . 1
C C5 0.12882(9) 0.37751(8) -0.06979(6) 0.01465(11) Uani d . 1
H H5 0.1754 0.4190 -0.1134 0.018 Uiso calc R 1
C C6 0.16685(8) 0.42490(7) 0.03947(5) 0.01292(11) Uani d . 1
C C7 0.28988(9) 0.53963(8) 0.09859(6) 0.01487(11) Uani d . 1
C C8 0.08025(9) 0.62575(7) 0.42266(6) 0.01421(11) Uani d . 1
C C9 0.19209(8) 0.53834(7) 0.47982(5) 0.01287(11) Uani d . 1
C C10 0.23152(9) 0.54827(8) 0.58878(6) 0.01447(11) Uani d . 1
H H10 0.1879 0.6108 0.6338 0.017 Uiso calc R 1
C C11 0.33960(9) 0.46069(8) 0.62872(6) 0.01443(11) Uani d . 1
C C12 0.40380(9) 0.36772(8) 0.55896(6) 0.01472(11) Uani d . 1
H H12 0.4767 0.3100 0.5843 0.018 Uiso calc R 1
C C13 0.35558(8) 0.36443(7) 0.45134(6) 0.01300(11) Uani d . 1
C C14 0.41057(9) 0.26960(7) 0.36476(6) 0.01460(11) Uani d . 1
C C15 0.42237(9) 0.18398(8) 0.03028(6) 0.01729(12) Uani d . 1
C C16 0.20223(9) 0.02991(8) 0.46651(7) 0.01741(12) Uani d . 1

loop_
_atom_site_aniso_label
_atom_site_aniso_U_11
_atom_site_aniso_U_22
_atom_site_aniso_U_33
_atom_site_aniso_U_12
_atom_site_aniso_U_13
_atom_site_aniso_U_23
Ni1 0.01507(5) 0.01471(4) 0.00908(4) 0.00167(3) 0.00287(3) 0.00302(3)
O1 0.0216(3) 0.0205(2) 0.0116(2) -0.0011(2) 0.00473(19) 0.00417(18)
O2 0.0293(3) 0.0251(3) 0.0181(3) -0.0102(2) 0.0079(2) 0.0024(2)
O3 0.0347(3) 0.0192(2) 0.0091(2) -0.0019(2) 0.0017(2) 0.00284(18)
O4 0.0263(3) 0.0261(3) 0.0201(3) -0.0075(2) 0.0076(2) 0.0064(2)
O5 0.0173(2) 0.0194(2) 0.0125(2) -0.00028(18) 0.00219(18) 0.00193(18)
O6 0.0193(2) 0.0184(2) 0.0119(2) 0.00462(19) 0.00323(18) 0.00461(18)
O7 0.0252(3) 0.0201(3) 0.0179(2) 0.0094(2) 0.0069(2) 0.0034(2)
O8 0.0218(3) 0.0283(3) 0.0092(2) 0.0049(2) -0.00023(19) 0.0026(2)
O9 0.0243(3) 0.0229(3) 0.0208(3) 0.0117(2) 0.0086(2) 0.0079(2)
O10 0.0230(3) 0.0196(2) 0.0121(2) 0.0061(2) 0.00636(19) 0.00398(18)
O11 0.0262(3) 0.0188(2) 0.0177(2) 0.0029(2) 0.0082(2) 0.0044(2)
O12 0.0487(5) 0.0521(6) 0.0417(5) -0.0196(5) 0.0255(4) -0.0149(4)
N1 0.0141(2) 0.0150(2) 0.0107(2) 0.00126(19) 0.00302(18) 0.00398(18)
N2 0.0140(2) 0.0139(2) 0.0106(2) 0.00212(18) 0.00304(18) 0.00285(18)
N3 0.0222(3) 0.0198(3) 0.0177(3) -0.0040(2) 0.0059(2) -0.0021(2)
N4 0.0392(4) 0.0245(3) 0.0186(3) -0.0094(3) 0.0127(3) -0.0046(3)
N5 0.0268(3) 0.0208(3) 0.0212(3) -0.0058(3) 0.0068(3) 0.0031(2)
N6 0.0266(3) 0.0242(3) 0.0192(3) 0.0068(3) 0.0045(3) 0.0103(3)
N7 0.0300(4) 0.0283(4) 0.0263(4) 0.0142(3) 0.0130(3) 0.0135(3)
N8 0.0262(3) 0.0229(3) 0.0187(3) 0.0076(3) 0.0047(3) 0.0068(2)
C1 0.0180(3) 0.0167(3) 0.0136(3) 0.0009(2) 0.0053(2) 0.0047(2)
C2 0.0154(3) 0.0152(3) 0.0115(3) 0.0008(2) 0.0029(2) 0.0041(2)
C3 0.0202(3) 0.0167(3) 0.0118(3) -0.0015(2) 0.0020(2) 0.0035(2)
C4 0.0205(3) 0.0156(3) 0.0098(2) 0.0018(2) 0.0020(2) 0.0034(2)
C5 0.0179(3) 0.0161(3) 0.0109(2) 0.0018(2) 0.0038(2) 0.0046(2)
C6 0.0137(3) 0.0148(3) 0.0109(2) 0.0017(2) 0.0030(2) 0.0041(2)
C7 0.0148(3) 0.0157(3) 0.0144(3) 0.0010(2) 0.0036(2) 0.0036(2)
C8 0.0150(3) 0.0149(3) 0.0135(3) 0.0021(2) 0.0036(2) 0.0043(2)
C9 0.0140(3) 0.0136(2) 0.0109(2) 0.0013(2) 0.0028(2) 0.0023(2)
C10 0.0159(3) 0.0160(3) 0.0106(2) 0.0012(2) 0.0024(2) 0.0016(2)
C11 0.0151(3) 0.0171(3) 0.0098(2) -0.0002(2) 0.0010(2) 0.0023(2)
C12 0.0154(3) 0.0163(3) 0.0122(3) 0.0022(2) 0.0016(2) 0.0040(2)
C13 0.0140(3) 0.0137(3) 0.0117(2) 0.0017(2) 0.0033(2) 0.0032(2)
C14 0.0168(3) 0.0146(3) 0.0140(3) 0.0027(2) 0.0059(2) 0.0039(2)
C15 0.0180(3) 0.0152(3) 0.0180(3) 0.0007(2) 0.0051(2) 0.0011(2)
C16 0.0171(3) 0.0176(3) 0.0197(3) 0.0023(2) 0.0051(2) 0.0082(2)

loop_
_atom_type_symbol
_atom_type_description
_atom_type_scat_dispersion_real
_atom_type_scat_dispersion_imag
_atom_type_scat_source
C C 0.0033 0.0016 'International Tables Vol C Tables 4.2.6.8 and 6.1.1.4'
H H 0.0000 0.0000 'International Tables Vol C Tables 4.2.6.8 and 6.1.1.4'
N N 0.0061 0.0033 'International Tables Vol C Tables 4.2.6.8 and 6.1.1.4'
O O 0.0106 0.0060 'International Tables Vol C Tables 4.2.6.8 and 6.1.1.4'
Ni Ni 0.3393 1.1124 'International Tables Vol C Tables 4.2.6.8 and 6.1.1.4'

loop_
_geom_angle_atom_site_label_1
_geom_angle_atom_site_label_2
_geom_angle_atom_site_label_3
_geom_angle
_geom_angle_publ_flag
N2 Ni1 N1 171.30(3) y
O1 Ni1 O5 154.97(2) y
O10 Ni1 O6 154.87(2) y
N2 Ni1 O1 96.84(2) ?
N1 Ni1 O1 78.70(2) ?
N2 Ni1 O10 77.95(2) ?
N1 Ni1 O10 94.76(2) ?
O1 Ni1 O10 93.41(3) y
N2 Ni1 O6 77.41(2) ?
N1 Ni1 O6 110.20(2) ?
O1 Ni1 O6 94.31(2) ?
N2 Ni1 O5 108.19(2) ?
N1 Ni1 O5 76.46(2) ?
O10 Ni1 O5 91.73(2) ?
O6 Ni1 O5 91.30(2) y
C1 O1 Ni1 114.35(5) ?
C4 O3 H3C 111.0 ?
C7 O5 Ni1 113.28(5) ?
C8 O6 Ni1 114.63(5) ?
C11 O8 H8 109.2 ?
C14 O10 Ni1 114.35(5) ?
H11A O11 H11B 109.4 ?
H12B O12 H12A 115.5 ?
C6 N1 C2 120.41(6) ?
C6 N1 Ni1 121.23(5) ?
C2 N1 Ni1 117.81(5) ?
C9 N2 C13 120.78(6) ?
C9 N2 Ni1 119.82(5) ?
C13 N2 Ni1 119.03(5) ?
C15 N3 H3A 119.6 ?
C15 N3 H3B 119.6 ?
H3A N3 H3B 120.4 ?
C15 N4 H4A 117.6 ?
C15 N4 H4B 120.5 ?
H4A N4 H4B 121.3 ?
C15 N5 H5A 115.0 ?
C15 N5 H5B 119.8 ?
H5A N5 H5B 125.0 ?
C16 N6 H6A 121.8 ?
C16 N6 H6B 118.1 ?
H6A N6 H6B 118.4 ?
C16 N7 H7A 121.3 ?
C16 N7 H7B 116.5 ?
H7A N7 H7B 121.1 ?
C16 N8 H8A 116.9 ?
C16 N8 H8B 119.8 ?
H8A N8 H8B 121.8 ?
O2 C1 O1 125.67(7) ?
O2 C1 C2 118.69(7) ?
O1 C1 C2 115.64(6) ?
N1 C2 C3 121.56(7) ?
N1 C2 C1 112.83(6) ?
C3 C2 C1 125.60(7) ?
C2 C3 C4 118.69(7) ?
C2 C3 H3 120.7 ?
C4 C3 H3 120.7 ?
O3 C4 C3 118.15(7) ?
O3 C4 C5 122.66(7) ?
C3 C4 C5 119.18(7) ?
C6 C5 C4 117.89(6) ?
C6 C5 H5 121.1 ?
C4 C5 H5 121.1 ?
N1 C6 C5 122.25(7) ?
N1 C6 C7 113.16(6) ?
C5 C6 C7 124.55(6) ?
O4 C7 O5 125.12(7) ?
O4 C7 C6 119.22(7) ?
O5 C7 C6 115.66(6) ?
O7 C8 O6 126.10(7) ?
O7 C8 C9 119.17(7) ?
O6 C8 C9 114.73(6) ?
N2 C9 C10 121.93(7) ?
N2 C9 C8 112.93(6) ?
C10 C9 C8 125.14(7) ?
C9 C10 C11 117.64(7) ?
C9 C10 H10 121.2 ?
C11 C10 H10 121.2 ?
O8 C11 C12 121.73(7) ?
O8 C11 C10 118.30(7) ?
C12 C11 C10 119.96(6) ?
C13 C12 C11 118.05(7) ?
C13 C12 H12 121.0 ?
C11 C12 H12 121.0 ?
N2 C13 C12 121.62(7) ?
N2 C13 C14 113.12(6) ?
C12 C13 C14 125.25(7) ?
O9 C14 O10 125.71(7) ?
O9 C14 C13 119.11(7) ?
O10 C14 C13 115.17(6) ?
N4 C15 N5 120.87(8) ?
N4 C15 N3 119.19(8) ?
N5 C15 N3 119.93(8) ?
N8 C16 N7 121.25(8) ?
N8 C16 N6 119.57(8) ?
N7 C16 N6 119.16(8) ?

loop_
_geom_bond_atom_site_label_1
_geom_bond_atom_site_label_2
_geom_bond_distance
_geom_bond_publ_flag
Ni1 N2 1.9665(6) y
Ni1 N1 1.9700(6) y
Ni1 O1 2.1088(6) y
Ni1 O10 2.1387(6) y
Ni1 O6 2.1477(6) y
Ni1 O5 2.2149(6) y
O1 C1 1.2668(9) ?
O2 C1 1.2492(10) ?
O3 C4 1.3394(9) ?
O3 H3C 0.9000 ?
O4 C7 1.2357(9) ?
O5 C7 1.2895(9) ?
O6 C8 1.2880(9) ?
O7 C8 1.2343(10) ?
O8 C11 1.3485(9) ?
O8 H8 0.9000 ?
O9 C14 1.2413(9) ?
O10 C14 1.2796(9) ?
O11 H11A 0.9000 ?
O11 H11B 0.9001 ?
O12 H12B 0.9000 ?
O12 H12A 0.9000 ?
N1 C6 1.3371(9) ?
N1 C2 1.3374(9) ?
N2 C9 1.3363(9) ?
N2 C13 1.3368(9) ?
N3 C15 1.3296(10) ?
N3 H3A 0.9001 ?
N3 H3B 0.9001 ?
N4 C15 1.3256(11) ?
N4 H4A 0.9000 ?
N4 H4B 0.9000 ?
N5 C15 1.3267(11) ?
N5 H5A 0.9002 ?
N5 H5B 0.9000 ?
N6 C16 1.3394(10) ?
N6 H6A 0.9000 ?
N6 H6B 0.9001 ?
N7 C16 1.3247(11) ?
N7 H7A 0.9000 ?
N7 H7B 0.8999 ?
N8 C16 1.3238(11) ?
N8 H8A 0.9000 ?
N8 H8B 0.9002 ?
C1 C2 1.5198(10) ?
C2 C3 1.3832(10) ?
C3 C4 1.4044(11) ?
C3 H3 0.9300 ?
C4 C5 1.4055(11) ?
C5 C6 1.3857(10) ?
C5 H5 0.9300 ?
C6 C7 1.5111(10) ?
C8 C9 1.5141(10) ?
C9 C10 1.3856(10) ?
C10 C11 1.4032(11) ?
C10 H10 0.9300 ?
C11 C12 1.4021(11) ?
C12 C13 1.3833(10) ?
C12 H12 0.9300 ?
C13 C14 1.5143(10) ?

loop_
_geom_hbond_atom_site_label_D
_geom_hbond_atom_site_label_H
_geom_hbond_atom_site_label_A
_geom_hbond_site_symmetry_A
_geom_hbond_distance_DH
_geom_hbond_distance_HA
_geom_hbond_distance_DA
_geom_hbond_angle_DHA
O3 H3C O6 2_565 0.90 1.71 2.5901(8) 165.9
O8 H8 O5 2_666 0.90 1.84 2.7057(9) 159.7
O11 H11A O9 2_656 0.90 1.86 2.7106(9) 156.0
O11 H11B O2 2_556 0.90 1.88 2.7464(9) 161.3
O12 H12B O11 2_666 0.90 2.15 3.0425(12) 171.9
O12 H12A O5 . 0.90 2.15 3.0244(13) 164.0
O12 H12A O4 . 0.90 2.64 3.3823(12) 141.0
N3 H3A O4 2_665 0.90 2.15 2.9307(10) 143.9
N3 H3B O10 . 0.90 2.07 2.8817(10) 149.0
N4 H4A O4 2_665 0.90 1.97 2.8072(11) 154.0
N4 H4B O11 1_554 0.90 2.06 2.9161(10) 159.3
N5 H5A O10 . 0.90 2.19 2.9887(10) 147.7
N5 H5B O2 2 0.90 1.98 2.8656(10) 169.0
N6 H6A O7 2_566 0.90 2.28 3.0178(11) 138.6
N6 H6A O1 . 0.90 2.49 3.0038(9) 116.7
N6 H6B O3 2 0.90 2.55 3.2320(11) 132.8
N7 H7A O9 2_656 0.90 2.01 2.8999(10) 171.6
N7 H7B O12 1_545 0.90 1.93 2.8282(13) 176.2
N8 H8A O7 2_566 0.90 1.94 2.7993(10) 157.9
N8 H8B O11 . 0.90 1.99 2.8847(10) 174.2
N5 H5A Cg1(N1/C2--C6) 1_555 0.90 3.47 3.362(7) 75.3

loop_
_geom_torsion_atom_site_label_1
_geom_torsion_atom_site_label_2
_geom_torsion_atom_site_label_3
_geom_torsion_atom_site_label_4
_geom_torsion
_geom_torsion_publ_flag
N2 Ni1 O1 C1 -165.80(6) ?
N1 Ni1 O1 C1 6.63(6) ?
O10 Ni1 O1 C1 -87.54(6) ?
O6 Ni1 O1 C1 116.39(6) ?
O5 Ni1 O1 C1 13.95(10) ?
N2 Ni1 O5 C7 170.16(5) ?
N1 Ni1 O5 C7 -2.20(5) ?
O1 Ni1 O5 C7 -9.58(9) ?
O10 Ni1 O5 C7 92.27(5) y
O6 Ni1 O5 C7 -112.67(5) ?
N2 Ni1 O6 C8 -2.86(5) ?
N1 Ni1 O6 C8 172.73(5) ?
O1 Ni1 O6 C8 93.20(5) y
O10 Ni1 O6 C8 -14.34(9) ?
O5 Ni1 O6 C8 -111.22(5) ?
N2 Ni1 O10 C14 3.50(5) ?
N1 Ni1 O10 C14 -171.70(6) ?
O1 Ni1 O10 C14 -92.77(6) ?
O6 Ni1 O10 C14 14.95(9) ?
O5 Ni1 O10 C14 111.74(6) ?
N2 Ni1 N1 C6 -119.19(16) ?
O1 Ni1 N1 C6 -179.02(6) ?
O10 Ni1 N1 C6 -86.48(6) ?
O6 Ni1 N1 C6 90.51(6) ?
O5 Ni1 N1 C6 4.16(6) ?
N2 Ni1 N1 C2 52.35(19) ?
O1 Ni1 N1 C2 -7.48(6) ?
O10 Ni1 N1 C2 85.06(6) ?
O6 Ni1 N1 C2 -97.95(6) ?
O5 Ni1 N1 C2 175.70(6) ?
N1 Ni1 N2 C9 -145.37(15) ?
O1 Ni1 N2 C9 -86.74(6) ?
O10 Ni1 N2 C9 -178.78(6) ?
O6 Ni1 N2 C9 6.18(5) ?
O5 Ni1 N2 C9 93.38(6) ?
N1 Ni1 N2 C13 27.7(2) ?
O1 Ni1 N2 C13 86.32(6) ?
O10 Ni1 N2 C13 -5.72(5) ?
O6 Ni1 N2 C13 179.23(6) ?
O5 Ni1 N2 C13 -93.57(6) ?
Ni1 O1 C1 O2 174.96(7) ?
Ni1 O1 C1 C2 -4.79(9) ?
C6 N1 C2 C3 -0.36(11) ?
Ni1 N1 C2 C3 -171.97(6) ?
C6 N1 C2 C1 178.76(6) ?
Ni1 N1 C2 C1 7.15(8) ?
O2 C1 C2 N1 179.06(7) ?
O1 C1 C2 N1 -1.17(10) ?
O2 C1 C2 C3 -1.87(12) ?
O1 C1 C2 C3 177.90(8) ?
N1 C2 C3 C4 -0.79(12) ?
C1 C2 C3 C4 -179.78(7) ?
C2 C3 C4 O3 -179.99(7) ?
C2 C3 C4 C5 0.95(12) ?
O3 C4 C5 C6 -179.04(7) ?
C3 C4 C5 C6 -0.02(11) ?
C2 N1 C6 C5 1.36(11) ?
Ni1 N1 C6 C5 172.68(5) ?
C2 N1 C6 C7 -176.55(6) ?
Ni1 N1 C6 C7 -5.23(8) ?
C4 C5 C6 N1 -1.14(11) ?
C4 C5 C6 C7 176.52(7) ?
Ni1 O5 C7 O4 -179.06(7) ?
Ni1 O5 C7 C6 0.27(8) ?
N1 C6 C7 O4 -177.72(7) ?
C5 C6 C7 O4 4.43(12) ?
N1 C6 C7 O5 2.91(10) ?
C5 C6 C7 O5 -174.94(7) ?
Ni1 O6 C8 O7 179.06(7) ?
Ni1 O6 C8 C9 -0.37(8) ?
C13 N2 C9 C10 -0.51(11) ?
Ni1 N2 C9 C10 172.42(5) ?
C13 N2 C9 C8 178.98(6) ?
Ni1 N2 C9 C8 -8.09(8) ?
O7 C8 C9 N2 -174.29(7) ?
O6 C8 C9 N2 5.18(9) ?
O7 C8 C9 C10 5.17(11) ?
O6 C8 C9 C10 -175.36(7) ?
N2 C9 C10 C11 0.58(11) ?
C8 C9 C10 C11 -178.84(7) ?
C9 C10 C11 O8 -179.59(7) ?
C9 C10 C11 C12 0.16(11) ?
O8 C11 C12 C13 178.81(7) ?
C10 C11 C12 C13 -0.94(11) ?
C9 N2 C13 C12 -0.33(11) ?
Ni1 N2 C13 C12 -173.32(5) ?
C9 N2 C13 C14 179.79(6) ?
Ni1 N2 C13 C14 6.80(8) ?
C11 C12 C13 N2 1.04(11) ?
C11 C12 C13 C14 -179.09(7) ?
Ni1 O10 C14 O9 -179.76(7) ?
Ni1 O10 C14 C13 -1.05(8) ?
N2 C13 C14 O9 175.34(7) ?
C12 C13 C14 O9 -4.54(11) ?
N2 C13 C14 O10 -3.46(9) ?
C12 C13 C14 O10 176.66(7) ?
